data_4336968
loop_
_publ_author_name
'Li-Yun Du'
'Wen-Juan Shi'
'Lei Hou'
'Yao-Yu Wang'
'Qi-Zhen Shi'
'Zhonghua Zhu'

_publ_section_title
;
 Solvent or Temperature Induced Diverse Coordination Polymers of Silver(I)
 Sulfate and Bipyrazole Systems: Syntheses, Crystal Structures,
 Luminescence, and Sorption Properties
;
_journal_name_full 'Inorganic Chemistry'
_journal_page_first 14018
_journal_page_last 14027
_journal_paper_doi 10.1021/ic401765r
_journal_volume 52
_journal_year 2013
_chemical_formula_sum 'C20 H34 Ag2 N8 O7 S'
_chemical_formula_weight 746.35
_chemical_name_systematic
; 
 ? 
;
_space_group_IT_number 68
_symmetry_cell_setting orthorhombic
_symmetry_space_group_name_Hall '-C 2a 2ac'
_symmetry_space_group_name_H-M 'C c c a :2'
_atom_sites_solution_hydrogens geom
_atom_sites_solution_primary direct
_atom_sites_solution_secondary difmap
_audit_creation_method SHELXL-97
_cell_angle_alpha 90.00
_cell_angle_beta 90.00
_cell_angle_gamma 90.00
_cell_formula_units_Z 8
_cell_length_a 10.0707(9)
_cell_length_b 24.215(3)
_cell_length_c 26.085(3)
_cell_measurement_reflns_used 1677
_cell_measurement_temperature 296(2)
_cell_measurement_theta_max 22.82
_cell_measurement_theta_min 2.32
_cell_volume 6361.1(12)
_computing_structure_refinement 'SHELXL-97 (Sheldrick, 1997)'
_computing_structure_solution 'SHELXS-97 (Sheldrick, 1990)'
_diffrn_ambient_temperature 296(2)
_diffrn_measured_fraction_theta_full 0.999
_diffrn_measured_fraction_theta_max 0.999
_diffrn_radiation_monochromator graphite
_diffrn_radiation_source 'fine-focus sealed tube'
_diffrn_radiation_type MoK\a
_diffrn_radiation_wavelength 0.71073
_diffrn_reflns_av_R_equivalents 0.0571
_diffrn_reflns_av_sigmaI/netI 0.0452
_diffrn_reflns_limit_h_max 12
_diffrn_reflns_limit_h_min -12
_diffrn_reflns_limit_k_max 20
_diffrn_reflns_limit_k_min -29
_diffrn_reflns_limit_l_max 32
_diffrn_reflns_limit_l_min -30
_diffrn_reflns_number 16395
_diffrn_reflns_theta_full 26.00
_diffrn_reflns_theta_max 26.00
_diffrn_reflns_theta_min 2.30
_exptl_absorpt_coefficient_mu 1.344
_exptl_absorpt_correction_T_max 0.8662
_exptl_absorpt_correction_T_min 0.7939
_exptl_absorpt_correction_type multi-scan
_exptl_absorpt_process_details sadabs
_exptl_crystal_colour colorless
_exptl_crystal_density_diffrn 1.559
_exptl_crystal_description blcok
_exptl_crystal_F_000 3008
_exptl_crystal_size_max 0.18
_exptl_crystal_size_mid 0.16
_exptl_crystal_size_min 0.11
_refine_diff_density_max 1.165
_refine_diff_density_min -1.127
_refine_diff_density_rms 0.084
_refine_ls_extinction_method none
_refine_ls_goodness_of_fit_ref 1.035
_refine_ls_hydrogen_treatment constr
_refine_ls_matrix_type full
_refine_ls_number_parameters 179
_refine_ls_number_reflns 3134
_refine_ls_number_restraints 13
_refine_ls_restrained_S_all 1.068
_refine_ls_R_factor_all 0.0961
_refine_ls_R_factor_gt 0.0547
_refine_ls_shift/su_max 0.000
_refine_ls_shift/su_mean 0.000
_refine_ls_structure_factor_coef Fsqd
_refine_ls_weighting_details 'calc w=1/[\s^2^(Fo^2^)+(0.0702P)^2^+10.1426P] where P=(Fo^2^+2Fc^2^)/3'
_refine_ls_weighting_scheme calc
_refine_ls_wR_factor_gt 0.1454
_refine_ls_wR_factor_ref 0.1700
_reflns_number_gt 1871
_reflns_number_total 3134
_reflns_threshold_expression >2sigma(I)
_cod_data_source_file ic401765r_si_002_2.cif
_cod_data_source_block 2
_cod_original_cell_volume 6361.3(11)
_cod_original_sg_symbol_H-M 'C c c a'
_cod_database_code 4336968

loop_
_symmetry_equiv_pos_as_xyz
'x, y, z'
'-x+1/2, -y, z'
'-x, y, -z+1/2'
'x+1/2, -y, -z+1/2'
'x+1/2, y+1/2, z'
'-x+1, -y+1/2, z'
'-x+1/2, y+1/2, -z+1/2'
'x+1, -y+1/2, -z+1/2'
'-x, -y, -z'
'x-1/2, y, -z'
'x, -y, z-1/2'
'-x-1/2, y, z-1/2'
'-x+1/2, -y+1/2, -z'
'x, y+1/2, -z'
'x+1/2, -y+1/2, z-1/2'
'-x, y+1/2, z-1/2'

loop_
_atom_site_label
_atom_site_type_symbol
_atom_site_fract_x
_atom_site_fract_y
_atom_site_fract_z
_atom_site_U_iso_or_equiv
_atom_site_adp_type
_atom_site_occupancy
_atom_site_symmetry_multiplicity
_atom_site_calc_flag
_atom_site_refinement_flags
S1 S 1.0000 0.2500 0.07252(16) 0.0632(11) Uani 1 2 d SU
Ag1 Ag 0.87339(10) 0.37671(4) 0.12614(4) 0.0810(5) Uani 1 1 d .
N1 N 1.0437(10) 0.4161(3) 0.0962(4) 0.070(3) Uani 1 1 d .
N2 N 1.1346(8) 0.3913(4) 0.0674(4) 0.064(3) Uani 1 1 d .
H2 H 1.1298 0.3574 0.0577 0.077 Uiso 1 1 calc R
N3 N 0.6902(10) 0.3676(4) 0.1645(4) 0.076(3) Uani 1 1 d .
N4 N 0.5826(10) 0.3414(4) 0.1449(4) 0.069(3) Uani 1 1 d .
H4 H 0.5761 0.3305 0.1136 0.083 Uiso 1 1 calc R
O2 O 1.0840(7) 0.2850(3) 0.0433(3) 0.107(3) Uani 1 1 d U
O1W O 0.6512(8) 0.2951(4) 0.0558(4) 0.114(3) Uani 1 1 d .
H1W1 H 0.5956 0.2945 0.0313 0.171 Uiso 1 1 d R
H1W2 H 0.7294 0.2820 0.0546 0.171 Uiso 1 1 d R
O1 O 0.9327(8) 0.2818(4) 0.1103(4) 0.111(2) Uani 1 1 d U
C1 C 1.0123(18) 0.5071(6) 0.1360(6) 0.114(6) Uani 1 1 d .
H1A H 0.9192 0.4993 0.1333 0.172 Uiso 1 1 calc R
H1B H 1.0290 0.5442 0.1246 0.172 Uiso 1 1 calc R
H1C H 1.0396 0.5034 0.1711 0.172 Uiso 1 1 calc R
C2 C 1.0888(12) 0.4676(4) 0.1036(5) 0.069(3) Uani 1 1 d .
C3 C 1.2092(10) 0.4748(4) 0.0777(4) 0.056(3) Uani 1 1 d .
C4 C 1.2339(11) 0.4250(4) 0.0554(5) 0.065(3) Uani 1 1 d .
C5 C 1.3485(13) 0.4062(6) 0.0226(7) 0.118(6) Uani 1 1 d .
H5A H 1.3348 0.3685 0.0125 0.177 Uiso 1 1 calc R
H5B H 1.4295 0.4090 0.0419 0.177 Uiso 1 1 calc R
H5C H 1.3543 0.4290 -0.0073 0.177 Uiso 1 1 calc R
C6 C 0.7567(15) 0.4104(5) 0.2462(6) 0.105(5) Uani 1 1 d .
H6A H 0.8346 0.4193 0.2267 0.158 Uiso 1 1 calc R
H6B H 0.7812 0.3881 0.2751 0.158 Uiso 1 1 calc R
H6C H 0.7153 0.4438 0.2580 0.158 Uiso 1 1 calc R
C7 C 0.6614(12) 0.3790(4) 0.2131(5) 0.070(3) Uani 1 1 d .
C8 C 0.5317(11) 0.3583(4) 0.2251(4) 0.060(3) Uani 1 1 d .
C9 C 0.4875(11) 0.3348(4) 0.1804(5) 0.062(3) Uani 1 1 d .
C10 C 0.3604(12) 0.3053(6) 0.1684(6) 0.089(4) Uani 1 1 d .
H10A H 0.3448 0.2772 0.1936 0.134 Uiso 1 1 calc R
H10B H 0.3667 0.2886 0.1351 0.134 Uiso 1 1 calc R
H10C H 0.2882 0.3312 0.1687 0.134 Uiso 1 1 calc R
O2W O 1.0057(14) 0.2968(9) 0.2032(8) 0.155(7) Uani 0.50 1 d P
H2W1 H 0.9841 0.2937 0.1718 0.232 Uiso 0.50 1 d PR
H2W2 H 0.9685 0.2781 0.2268 0.232 Uiso 0.50 1 d PR

loop_
_atom_site_aniso_label
_atom_site_aniso_U_11
_atom_site_aniso_U_22
_atom_site_aniso_U_33
_atom_site_aniso_U_23
_atom_site_aniso_U_13
_atom_site_aniso_U_12
S1 0.079(3) 0.042(2) 0.068(3) 0.000 0.000 -0.0125(19)
Ag1 0.0767(8) 0.0810(8) 0.0854(8) -0.0047(5) 0.0319(5) -0.0253(5)
N1 0.073(6) 0.051(5) 0.086(7) -0.016(5) 0.030(5) -0.016(5)
N2 0.066(6) 0.041(5) 0.086(7) -0.013(4) 0.017(5) -0.015(4)
N3 0.074(7) 0.073(6) 0.081(8) -0.005(5) 0.029(6) -0.012(5)
N4 0.072(6) 0.071(6) 0.065(6) 0.003(5) 0.013(5) -0.004(5)
O2 0.116(4) 0.086(5) 0.120(6) -0.031(4) 0.063(4) -0.063(4)
O1W 0.086(5) 0.177(9) 0.079(6) -0.039(6) -0.004(5) 0.026(6)
O1 0.097(4) 0.091(5) 0.146(6) -0.025(4) 0.045(4) -0.011(4)
C1 0.112(12) 0.080(9) 0.151(13) -0.046(10) 0.057(10) -0.021(8)
C2 0.066(7) 0.043(6) 0.096(9) -0.018(6) 0.018(7) -0.013(5)
C3 0.061(7) 0.044(6) 0.062(7) -0.003(5) 0.004(5) -0.015(5)
C4 0.068(7) 0.050(6) 0.078(8) -0.004(6) 0.014(6) -0.021(6)
C5 0.090(10) 0.097(11) 0.167(17) -0.042(11) 0.062(11) -0.017(8)
C6 0.090(10) 0.104(10) 0.122(12) -0.042(10) 0.041(9) -0.043(9)
C7 0.070(7) 0.063(7) 0.078(9) 0.001(6) 0.025(6) -0.006(6)
C8 0.062(7) 0.045(5) 0.072(7) 0.000(5) 0.023(6) 0.001(5)
C9 0.057(7) 0.057(6) 0.073(8) 0.000(6) 0.020(6) 0.002(5)
C10 0.066(8) 0.102(10) 0.100(11) -0.013(8) 0.009(7) -0.007(7)
O2W 0.063(9) 0.28(2) 0.119(14) -0.019(14) -0.027(9) 0.021(11)

loop_
_atom_type_symbol
_atom_type_description
_atom_type_scat_dispersion_real
_atom_type_scat_dispersion_imag
_atom_type_scat_source
C C 0.0033 0.0016 'International Tables Vol C Tables 4.2.6.8 and 6.1.1.4'
H H 0.0000 0.0000 'International Tables Vol C Tables 4.2.6.8 and 6.1.1.4'
N N 0.0061 0.0033 'International Tables Vol C Tables 4.2.6.8 and 6.1.1.4'
O O 0.0106 0.0060 'International Tables Vol C Tables 4.2.6.8 and 6.1.1.4'
Ag Ag -0.8971 1.1015 'International Tables Vol C Tables 4.2.6.8 and 6.1.1.4'
S S 0.1246 0.1234 'International Tables Vol C Tables 4.2.6.8 and 6.1.1.4'

loop_
_geom_angle_atom_site_label_1
_geom_angle_atom_site_label_2
_geom_angle_atom_site_label_3
_geom_angle
_geom_angle_site_symmetry_1
_geom_angle_site_symmetry_3
O2 S1 O2 115.1(7) 6_655 .
O2 S1 O1 114.2(5) 6_655 .
O2 S1 O1 109.5(5) . .
O2 S1 O1 109.5(5) 6_655 6_655
O2 S1 O1 114.2(5) . 6_655
O1 S1 O1 92.2(9) . 6_655
N3 Ag1 N1 158.8(4) . .
N3 Ag1 O1 101.4(3) . .
N1 Ag1 O1 99.6(3) . .
N2 N1 C2 105.6(8) . .
N2 N1 Ag1 124.3(6) . .
C2 N1 Ag1 130.0(8) . .
C4 N2 N1 111.9(8) . .
C4 N2 H2 124.1 . .
N1 N2 H2 124.0 . .
C7 N3 N4 106.5(9) . .
C7 N3 Ag1 128.4(9) . .
N4 N3 Ag1 124.6(8) . .
C9 N4 N3 111.4(10) . .
C9 N4 H4 124.3 . .
N3 N4 H4 124.3 . .
H1W1 O1W H1W2 125.3 . .
S1 O1 Ag1 138.8(6) . .
C2 C1 H1A 109.4 . .
C2 C1 H1B 109.6 . .
H1A C1 H1B 109.5 . .
C2 C1 H1C 109.4 . .
H1A C1 H1C 109.5 . .
H1B C1 H1C 109.5 . .
N1 C2 C3 110.0(9) . .
N1 C2 C1 120.2(11) . .
C3 C2 C1 129.8(10) . .
C4 C3 C2 104.7(9) . .
C4 C3 C3 129.2(11) . 2_765
C2 C3 C3 126.0(10) . 2_765
N2 C4 C3 107.9(10) . .
N2 C4 C5 121.6(10) . .
C3 C4 C5 130.6(10) . .
C4 C5 H5A 109.6 . .
C4 C5 H5B 109.6 . .
H5A C5 H5B 109.5 . .
C4 C5 H5C 109.2 . .
H5A C5 H5C 109.5 . .
H5B C5 H5C 109.5 . .
C7 C6 H6A 109.5 . .
C7 C6 H6B 109.9 . .
H6A C6 H6B 109.5 . .
C7 C6 H6C 109.1 . .
H6A C6 H6C 109.5 . .
H6B C6 H6C 109.5 . .
N3 C7 C8 109.6(11) . .
N3 C7 C6 121.0(11) . .
C8 C7 C6 129.4(11) . .
C9 C8 C7 104.7(9) . .
C9 C8 C8 128.3(12) . 3_655
C7 C8 C8 126.7(13) . 3_655
N4 C9 C8 107.8(10) . .
N4 C9 C10 121.5(11) . .
C8 C9 C10 130.7(11) . .
C9 C10 H10A 109.5 . .
C9 C10 H10B 109.2 . .
H10A C10 H10B 109.5 . .
C9 C10 H10C 109.8 . .
H10A C10 H10C 109.5 . .
H10B C10 H10C 109.5 . .
H2W1 O2W H2W2 122.4 . .

loop_
_geom_bond_atom_site_label_1
_geom_bond_atom_site_label_2
_geom_bond_distance
_geom_bond_site_symmetry_2
S1 O2 1.419(7) 6_655
S1 O2 1.419(7) .
S1 O1 1.422(9) .
S1 O1 1.422(9) 6_655
Ag1 N3 2.111(9) .
Ag1 N1 2.112(9) .
Ag1 O1 2.411(9) .
N1 N2 1.329(11) .
N1 C2 1.340(13) .
N2 C4 1.329(12) .
N2 H2 0.8600 .
N3 C7 1.329(15) .
N3 N4 1.357(14) .
N4 C9 1.342(13) .
N4 H4 0.8600 .
O1W H1W1 0.8501 .
O1W H1W2 0.8500 .
C1 C2 1.493(18) .
C1 H1A 0.9600 .
C1 H1B 0.9600 .
C1 H1C 0.9600 .
C2 C3 1.399(15) .
C3 C4 1.362(14) .
C3 C3 1.471(18) 2_765
C4 C5 1.507(16) .
C5 H5A 0.9600 .
C5 H5B 0.9600 .
C5 H5C 0.9600 .
C6 C7 1.497(18) .
C6 H6A 0.9600 .
C6 H6B 0.9600 .
C6 H6C 0.9600 .
C7 C8 1.434(15) .
C8 C9 1.373(15) .
C8 C8 1.45(2) 3_655
C9 C10 1.499(15) .
C10 H10A 0.9601 .
C10 H10B 0.9601 .
C10 H10C 0.9601 .
O2W H2W1 0.8500 .
O2W H2W2 0.8500 .
